data_4327300
loop_
_publ_author_name
'Anne Dolbecq'
'Laurent Lisnard'
'Pierre Mialane'
'J\'er\^ome Marrot'
'Marc B\'enard'
'Marie-Madeleine Rohmer'
'Francis S\'echeresse'

_publ_section_title
;
 Synthesis and Characterization of Octa- and Hexanuclear Polyoxomolybdate
 Wheels: Role of the Inorganic Template and of the Counterion
;
_journal_name_full 'Inorganic Chemistry'
_journal_page_first 5898
_journal_page_last 5910
_journal_paper_doi 10.1021/ic060410+
_journal_volume 45
_journal_year 2006
_chemical_formula_sum 'C6 H84 Li12 Mo8 N2 O83 P12'
_chemical_formula_weight 2735.19
_chemical_name_systematic
;
 ?
;
_space_group_IT_number 14
_symmetry_cell_setting monoclinic
_symmetry_space_group_name_Hall '-P 2yn'
_symmetry_space_group_name_H-M 'P 1 21/n 1'
_atom_sites_solution_hydrogens geom
_atom_sites_solution_primary direct
_atom_sites_solution_secondary difmap
_audit_creation_method SHELXL-97
_cell_angle_alpha 90.00
_cell_angle_beta 102.214(11)
_cell_angle_gamma 90.00
_cell_formula_units_Z 2
_cell_length_a 13.422(3)
_cell_length_b 16.3292(17)
_cell_length_c 18.598(2)
_cell_measurement_temperature 293(2)
_cell_volume 3983.9(11)
_computing_cell_refinement 'Bruker SMART'
_computing_data_collection 'Bruker SMART'
_computing_data_reduction 'Bruker SAINT'
_computing_molecular_graphics 'Bruker SHELXTL'
_computing_publication_material 'Bruker SHELXTL'
_computing_structure_refinement 'SHELXL-97 (Sheldrick, 1997)'
_computing_structure_solution 'SHELXS-97 (Sheldrick, 1990)'
_diffrn_ambient_temperature 293(2)
_diffrn_measured_fraction_theta_full 0.997
_diffrn_measured_fraction_theta_max 0.997
_diffrn_measurement_device_type 'CCD area detector'
_diffrn_measurement_method 'phi and omega scans'
_diffrn_radiation_monochromator graphite
_diffrn_radiation_source 'fine-focus sealed tube'
_diffrn_radiation_type MoK\a
_diffrn_radiation_wavelength 0.71073
_diffrn_reflns_av_R_equivalents 0.0288
_diffrn_reflns_av_sigmaI/netI 0.0297
_diffrn_reflns_limit_h_max 13
_diffrn_reflns_limit_h_min -14
_diffrn_reflns_limit_k_max 17
_diffrn_reflns_limit_k_min -18
_diffrn_reflns_limit_l_max 20
_diffrn_reflns_limit_l_min -20
_diffrn_reflns_number 17107
_diffrn_reflns_theta_full 23.28
_diffrn_reflns_theta_max 23.28
_diffrn_reflns_theta_min 1.68
_exptl_absorpt_coefficient_mu 1.597
_exptl_absorpt_correction_T_max 0.7957
_exptl_absorpt_correction_T_min 0.6459
_exptl_absorpt_correction_type multi-scan
_exptl_crystal_colour red
_exptl_crystal_density_diffrn 2.280
_exptl_crystal_description parallelepiped
_exptl_crystal_F_000 2700
_exptl_crystal_size_max 0.30
_exptl_crystal_size_mid 0.20
_exptl_crystal_size_min 0.15
_refine_diff_density_max 1.915
_refine_diff_density_min -0.653
_refine_diff_density_rms 0.180
_refine_ls_extinction_method none
_refine_ls_goodness_of_fit_ref 0.948
_refine_ls_hydrogen_treatment mixed
_refine_ls_matrix_type full
_refine_ls_number_parameters 563
_refine_ls_number_reflns 5728
_refine_ls_number_restraints 3
_refine_ls_restrained_S_all 0.947
_refine_ls_R_factor_all 0.0510
_refine_ls_R_factor_gt 0.0453
_refine_ls_shift/su_max 0.001
_refine_ls_shift/su_mean 0.000
_refine_ls_structure_factor_coef Fsqd
_refine_ls_weighting_details 'calc w=1/[\s^2^(Fo^2^)+(0.0942P)^2^+35.1659P] where P=(Fo^2^+2Fc^2^)/3'
_refine_ls_weighting_scheme calc
_refine_ls_wR_factor_gt 0.1342
_refine_ls_wR_factor_ref 0.1406
_reflns_number_gt 5091
_reflns_number_total 5728
_reflns_threshold_expression >2sigma(I)
_cod_data_source_file ic0604102Bsi20060310_054443_4.cif
_cod_data_source_block 4a
_cod_original_cell_volume 3983.7(10)
_cod_database_code 4327300

loop_
_symmetry_equiv_pos_as_xyz
'x, y, z'
'-x+1/2, y+1/2, -z+1/2'
'-x, -y, -z'
'x-1/2, -y-1/2, z-1/2'

loop_
_atom_site_label
_atom_site_type_symbol
_atom_site_fract_x
_atom_site_fract_y
_atom_site_fract_z
_atom_site_U_iso_or_equiv
_atom_site_adp_type
_atom_site_occupancy
_atom_site_symmetry_multiplicity
_atom_site_calc_flag
_atom_site_refinement_flags
Mo1 Mo 0.70597(5) 0.23028(4) 0.03013(3) 0.02509(19) Uani 1 1 d .
Mo2 Mo 0.69932(4) 0.07356(4) 0.02317(3) 0.02322(19) Uani 1 1 d .
Mo3 Mo 0.99345(5) -0.33596(4) -0.01233(3) 0.02454(19) Uani 1 1 d .
Mo4 Mo 0.85950(4) -0.22946(4) 0.00466(3) 0.02259(19) Uani 1 1 d .
P1 P 1.08989(14) -0.14074(11) 0.02770(10) 0.0212(4) Uani 1 1 d .
P2 P 0.73200(14) -0.11224(11) 0.09898(10) 0.0235(4) Uani 1 1 d .
P3 P 1.09239(15) -0.06743(12) 0.17813(10) 0.0276(4) Uani 1 1 d .
P4 P 0.66981(14) -0.10385(12) -0.06427(10) 0.0257(4) Uani 1 1 d .
P5 P 0.83813(15) 0.39178(12) 0.11234(10) 0.0283(4) Uani 1 1 d .
P6 P 0.76786(15) 0.39937(12) -0.05112(11) 0.0285(4) Uani 1 1 d .
C1 C 0.6332(6) -0.1349(5) 0.0194(4) 0.0294(17) Uani 1 1 d D
C2 C 0.7739(6) 0.4509(5) 0.0356(4) 0.0313(17) Uani 1 1 d D
C3 C 1.1367(6) -0.1469(5) 0.1262(4) 0.0262(16) Uani 1 1 d .
O1 O 0.8589(3) 0.0666(3) 0.0001(3) 0.0239(10) Uani 1 1 d .
O2 O 0.6786(4) 0.1564(3) -0.0527(3) 0.0256(11) Uani 1 1 d .
O3 O 0.5837(4) 0.0592(3) 0.0428(3) 0.0372(13) Uani 1 1 d .
O4 O 1.1165(4) -0.2207(3) -0.0082(3) 0.0253(11) Uani 1 1 d .
O5 O 0.9671(4) -0.2813(3) 0.0752(3) 0.0272(11) Uani 1 1 d .
O6 O 0.9110(4) -0.2603(3) -0.0814(3) 0.0271(11) Uani 1 1 d .
O7 O 0.9743(4) -0.1268(3) 0.0127(3) 0.0261(11) Uani 1 1 d .
O8 O 0.7638(4) 0.1472(3) 0.1012(3) 0.0276(11) Uani 1 1 d .
O9 O 1.1224(4) -0.3796(3) 0.0567(3) 0.0307(11) Uani 1 1 d .
O10 O 0.8249(4) -0.1670(3) 0.0956(3) 0.0277(11) Uani 1 1 d .
O11 O 0.7642(4) -0.0228(3) 0.0926(3) 0.0276(11) Uani 1 1 d .
O12 O 0.7787(4) 0.3113(3) 0.1107(3) 0.0326(12) Uani 1 1 d .
O13 O 0.7808(4) -0.1337(3) -0.0584(3) 0.0285(11) Uani 1 1 d .
O14 O 1.0549(4) -0.3713(3) -0.1006(3) 0.0331(12) Uani 1 1 d .
O15 O 0.6725(4) -0.0099(3) -0.0647(3) 0.0307(12) Uani 1 1 d .
O16 O 0.5900(4) 0.2495(3) 0.0466(3) 0.0398(13) Uani 1 1 d .
O17 O 0.7068(4) 0.3199(3) -0.0481(3) 0.0327(12) Uani 1 1 d .
O18 O 0.9215(5) -0.4202(3) -0.0174(3) 0.0428(14) Uani 1 1 d .
O19 O 0.6951(4) -0.1267(3) 0.1684(3) 0.0361(13) Uani 1 1 d .
O20 O 0.5991(4) -0.1378(4) -0.1303(3) 0.0424(14) Uani 1 1 d .
O21 O 1.0883(4) 0.0127(3) 0.1379(3) 0.0368(13) Uani 1 1 d .
O22 O 0.8435(4) 0.4384(4) 0.1827(3) 0.0415(14) Uani 1 1 d .
O23 O 1.1547(4) -0.0676(3) 0.2554(3) 0.0369(13) Uani 1 1 d .
O24 O 0.7572(4) -0.2919(3) -0.0027(3) 0.0355(12) Uani 1 1 d .
O25 O 0.9825(4) -0.0937(4) 0.1878(3) 0.0426(14) Uani 1 1 d D
O26 O 0.7172(4) 0.4523(3) -0.1135(3) 0.0414(14) Uani 1 1 d .
OW1 O 0.4072(7) -0.0682(6) -0.1950(5) 0.098(3) Uani 1 1 d .
OW2 O 1.2352(7) 0.1087(5) 0.2347(4) 0.074(2) Uani 1 1 d .
OW3 O 1.0401(7) -0.3492(6) 0.2083(4) 0.088(3) Uani 1 1 d .
OW4 O 1.2304(7) -0.2194(4) 0.3042(4) 0.082(3) Uani 1 1 d .
OW5 O 0.8969(6) -0.4791(6) -0.1871(5) 0.086(3) Uani 1 1 d .
OW6 O 0.5430(7) 0.0854(7) -0.1835(5) 0.105(3) Uani 1 1 d .
OW7 O 0.7839(10) -0.3825(7) 0.1503(6) 0.116(4) Uani 1 1 d .
OW8 O 0.8173(9) 0.0441(7) 0.2361(5) 0.132(5) Uani 1 1 d .
OW9 O 0.7707(10) -0.2521(7) 0.2634(5) 0.044(3) Uani 0.50 1 d P
OW10 O 0.4825(11) -0.2919(8) -0.1948(8) 0.059(4) Uani 0.50 1 d P
OW11 O 0.5991(10) -0.3896(9) -0.0854(7) 0.062(4) Uani 0.50 1 d P
OW12 O 0.6116(17) 0.2618(11) -0.1968(9) 0.109(8) Uani 0.50 1 d P
OW13 O 0.9970(10) 0.0295(14) 0.3336(10) 0.106(7) Uani 0.50 1 d P
OW14 O 0.935(2) 0.1232(16) 0.4390(14) 0.131(8) Uiso 0.50 1 d P
N1 N 0.9796(6) 0.1591(5) 0.1661(4) 0.0448(18) Uani 1 1 d .
Li1 Li 1.1143(9) 0.0418(7) 0.0424(6) 0.029(3) Uani 1 1 d .
Li2 Li 1.2444(18) -0.4869(15) 0.1971(12) 0.085(6) Uani 1 1 d .
Li3 Li 0.8653(18) -0.1476(18) 0.2986(14) 0.097(8) Uani 1 1 d .
Li4 Li 0.8987(14) 0.4335(18) 0.2848(9) 0.091(8) Uani 1 1 d .
Li5 Li 0.767(2) -0.3659(16) 0.2570(19) 0.114(9) Uani 1 1 d .
Li6 Li 0.588(3) -0.215(2) -0.202(2) 0.059(8) Uiso 0.50 1 d P
Li7 Li 0.654(3) -0.181(3) -0.213(2) 0.069(10) Uiso 0.50 1 d P
H1 H 1.206(7) -0.148(5) 0.130(5) 0.04(2) Uiso 1 1 d .
H2 H 0.712(3) 0.459(5) 0.046(5) 0.04(2) Uiso 1 1 d D
H3 H 0.617(5) -0.193(5) 0.020(4) 0.017(17) Uiso 1 1 d .
H4 H 1.120(5) -0.198(5) 0.143(4) 0.022(18) Uiso 1 1 d .
H5 H 0.809(7) 0.497(6) 0.038(5) 0.04(2) Uiso 1 1 d .
H6 H 0.575(3) -0.110(4) 0.023(4) 0.024(19) Uiso 1 1 d D
H7 H 0.938(8) -0.116(7) 0.151(5) 0.09(4) Uiso 1 1 d D
H8 H 1.0038 0.1939 0.1375 0.050 Uiso 1 1 d .
H9 H 0.9187 0.1475 0.1369 0.050 Uiso 1 1 d .
H10 H 1.0133 0.1125 0.1576 0.050 Uiso 1 1 d .
H11 H 0.9912 0.1729 0.2133 0.050 Uiso 1 1 d .

loop_
_atom_site_aniso_label
_atom_site_aniso_U_11
_atom_site_aniso_U_22
_atom_site_aniso_U_33
_atom_site_aniso_U_23
_atom_site_aniso_U_13
_atom_site_aniso_U_12
Mo1 0.0279(4) 0.0238(4) 0.0230(4) -0.0003(2) 0.0041(3) 0.0015(2)
Mo2 0.0207(3) 0.0240(4) 0.0240(4) 0.0014(2) 0.0027(3) 0.0007(2)
Mo3 0.0270(4) 0.0226(4) 0.0244(4) -0.0020(2) 0.0064(3) 0.0005(2)
Mo4 0.0225(3) 0.0228(4) 0.0228(3) -0.0003(2) 0.0055(2) -0.0007(2)
P1 0.0222(9) 0.0217(9) 0.0192(9) 0.0001(7) 0.0033(7) 0.0006(7)
P2 0.0238(9) 0.0266(10) 0.0210(9) 0.0031(7) 0.0069(7) 0.0011(7)
P3 0.0329(11) 0.0288(10) 0.0203(9) -0.0008(8) 0.0040(8) -0.0012(8)
P4 0.0218(9) 0.0296(10) 0.0237(10) -0.0017(8) 0.0003(7) -0.0010(8)
P5 0.0314(10) 0.0291(11) 0.0246(10) -0.0077(8) 0.0065(8) 0.0020(8)
P6 0.0323(11) 0.0246(10) 0.0271(10) 0.0025(8) 0.0035(8) 0.0051(8)
C1 0.024(4) 0.031(5) 0.034(4) 0.001(3) 0.006(3) 0.000(3)
C2 0.036(5) 0.024(4) 0.035(4) -0.004(3) 0.009(4) 0.002(4)
C3 0.028(4) 0.028(4) 0.022(4) 0.001(3) 0.004(3) -0.003(3)
O1 0.023(3) 0.022(3) 0.026(3) 0.002(2) 0.004(2) -0.0012(19)
O2 0.028(3) 0.022(3) 0.023(3) 0.001(2) -0.002(2) 0.000(2)
O3 0.025(3) 0.038(3) 0.049(3) 0.000(3) 0.008(2) -0.004(2)
O4 0.028(3) 0.024(3) 0.024(3) 0.001(2) 0.006(2) -0.001(2)
O5 0.033(3) 0.028(3) 0.022(3) 0.003(2) 0.010(2) 0.008(2)
O6 0.028(3) 0.029(3) 0.025(3) -0.001(2) 0.005(2) -0.001(2)
O7 0.024(3) 0.026(3) 0.029(3) 0.000(2) 0.006(2) -0.002(2)
O8 0.030(3) 0.028(3) 0.025(3) 0.002(2) 0.005(2) 0.001(2)
O9 0.036(3) 0.026(3) 0.030(3) 0.001(2) 0.006(2) 0.003(2)
O10 0.029(3) 0.030(3) 0.024(3) -0.002(2) 0.004(2) 0.007(2)
O11 0.027(3) 0.028(3) 0.024(3) 0.001(2) -0.002(2) 0.000(2)
O12 0.044(3) 0.033(3) 0.021(3) -0.001(2) 0.007(2) -0.005(2)
O13 0.024(3) 0.034(3) 0.027(3) 0.004(2) 0.006(2) 0.003(2)
O14 0.031(3) 0.039(3) 0.030(3) -0.004(2) 0.007(2) 0.005(2)
O15 0.037(3) 0.032(3) 0.022(3) 0.001(2) 0.002(2) -0.001(2)
O16 0.034(3) 0.036(3) 0.049(3) -0.001(3) 0.010(3) 0.007(2)
O17 0.035(3) 0.031(3) 0.029(3) 0.000(2) 0.001(2) 0.000(2)
O18 0.046(3) 0.032(3) 0.053(4) -0.008(3) 0.016(3) -0.009(3)
O19 0.035(3) 0.046(3) 0.031(3) 0.012(3) 0.016(2) 0.009(3)
O20 0.034(3) 0.055(4) 0.034(3) -0.016(3) -0.003(2) -0.011(3)
O21 0.051(3) 0.034(3) 0.026(3) 0.007(2) 0.010(2) 0.008(3)
O22 0.041(3) 0.050(4) 0.034(3) -0.018(3) 0.009(3) 0.001(3)
O23 0.041(3) 0.039(3) 0.026(3) -0.003(2) -0.004(2) -0.002(2)
O24 0.027(3) 0.036(3) 0.044(3) -0.006(3) 0.010(2) -0.007(2)
O25 0.036(3) 0.062(4) 0.030(3) -0.009(3) 0.008(3) -0.007(3)
O26 0.047(3) 0.037(3) 0.035(3) 0.016(3) -0.002(3) 0.010(3)
OW1 0.089(6) 0.117(8) 0.094(7) 0.034(6) 0.035(5) 0.033(6)
OW2 0.097(6) 0.066(5) 0.056(4) 0.009(4) 0.009(4) -0.029(4)
OW3 0.089(6) 0.122(8) 0.049(5) 0.024(5) 0.006(4) 0.013(5)
OW4 0.110(7) 0.048(4) 0.069(5) 0.004(4) -0.020(5) 0.012(4)
OW5 0.071(5) 0.109(7) 0.079(6) -0.027(5) 0.017(4) -0.018(5)
OW6 0.066(5) 0.178(10) 0.064(5) -0.024(6) -0.004(4) 0.027(6)
OW7 0.170(11) 0.110(8) 0.078(6) -0.010(6) 0.046(7) -0.018(7)
OW8 0.179(11) 0.118(8) 0.068(6) -0.045(6) -0.043(6) 0.082(8)
OW9 0.093(10) 0.031(6) 0.014(5) 0.006(4) 0.022(6) 0.024(6)
OW10 0.066(9) 0.040(7) 0.076(10) -0.004(7) 0.023(7) 0.004(6)
OW11 0.061(9) 0.088(11) 0.037(7) -0.032(7) 0.009(6) -0.032(8)
OW12 0.162(19) 0.091(13) 0.041(9) 0.007(8) -0.055(11) 0.013(12)
OW13 0.024(7) 0.171(18) 0.116(14) -0.091(14) 0.002(8) 0.010(9)
N1 0.043(4) 0.063(5) 0.027(4) 0.009(3) 0.006(3) 0.005(4)
Li1 0.033(7) 0.032(7) 0.024(6) 0.007(5) 0.012(5) 0.004(5)
Li2 0.082(14) 0.095(16) 0.077(14) 0.019(12) 0.019(11) 0.008(12)
Li3 0.070(14) 0.14(2) 0.089(16) 0.038(15) 0.038(12) 0.011(13)
Li4 0.052(11) 0.19(3) 0.034(9) -0.014(12) 0.018(8) -0.053(13)
Li5 0.101(19) 0.070(15) 0.16(3) 0.016(16) 0.004(18) 0.002(13)

loop_
_atom_type_symbol
_atom_type_description
_atom_type_scat_dispersion_real
_atom_type_scat_dispersion_imag
_atom_type_scat_source
O O 0.0106 0.0060 'International Tables Vol C Tables 4.2.6.8 and 6.1.1.4'
P P 0.1023 0.0942 'International Tables Vol C Tables 4.2.6.8 and 6.1.1.4'
Mo Mo -1.6832 0.6857 'International Tables Vol C Tables 4.2.6.8 and 6.1.1.4'
C C 0.0033 0.0016 'International Tables Vol C Tables 4.2.6.8 and 6.1.1.4'
Li Li -0.0003 0.0001 'International Tables Vol C Tables 4.2.6.8 and 6.1.1.4'
H H 0.0000 0.0000 'International Tables Vol C Tables 4.2.6.8 and 6.1.1.4'
N N 0.0061 0.0033 'International Tables Vol C Tables 4.2.6.8 and 6.1.1.4'

loop_
_geom_angle_atom_site_label_1
_geom_angle_atom_site_label_2
_geom_angle_atom_site_label_3
_geom_angle
_geom_angle_site_symmetry_1
_geom_angle_site_symmetry_3
O16 Mo1 O2 103.6(2) . .
O16 Mo1 O8 105.0(2) . .
O2 Mo1 O8 95.0(2) . .
O16 Mo1 O17 98.0(2) . .
O2 Mo1 O17 84.8(2) . .
O8 Mo1 O17 156.3(2) . .
O16 Mo1 O12 93.5(2) . .
O2 Mo1 O12 162.5(2) . .
O8 Mo1 O12 84.0(2) . .
O17 Mo1 O12 89.2(2) . .
O16 Mo1 O4 172.7(2) . 3_755
O2 Mo1 O4 81.85(18) . 3_755
O8 Mo1 O4 79.07(18) . 3_755
O17 Mo1 O4 77.45(18) . 3_755
O12 Mo1 O4 80.77(18) . 3_755
O16 Mo1 Mo2 99.9(2) . .
O2 Mo1 Mo2 48.46(14) . .
O8 Mo1 Mo2 48.70(14) . .
O17 Mo1 Mo2 132.65(15) . .
O12 Mo1 Mo2 132.61(15) . .
O4 Mo1 Mo2 87.35(11) 3_755 .
O3 Mo2 O2 105.0(2) . .
O3 Mo2 O8 102.1(2) . .
O2 Mo2 O8 94.9(2) . .
O3 Mo2 O15 93.7(2) . .
O2 Mo2 O15 84.91(19) . .
O8 Mo2 O15 163.7(2) . .
O3 Mo2 O11 92.5(2) . .
O2 Mo2 O11 161.6(2) . .
O8 Mo2 O11 86.74(19) . .
O15 Mo2 O11 88.44(19) . .
O3 Mo2 O1 169.0(2) . .
O2 Mo2 O1 83.83(19) . .
O8 Mo2 O1 83.32(19) . .
O15 Mo2 O1 80.44(18) . .
O11 Mo2 O1 78.18(18) . .
O3 Mo2 Mo1 98.71(19) . .
O2 Mo2 Mo1 48.41(14) . .
O8 Mo2 Mo1 48.60(14) . .
O15 Mo2 Mo1 133.31(14) . .
O11 Mo2 Mo1 135.26(13) . .
O1 Mo2 Mo1 92.00(12) . .
O18 Mo3 O6 104.1(3) . .
O18 Mo3 O5 102.6(2) . .
O6 Mo3 O5 94.7(2) . .
O18 Mo3 O9 98.7(3) . .
O6 Mo3 O9 156.7(2) . .
O5 Mo3 O9 85.1(2) . .
O18 Mo3 O14 92.8(2) . .
O6 Mo3 O14 85.4(2) . .
O5 Mo3 O14 164.1(2) . .
O9 Mo3 O14 88.5(2) . .
O18 Mo3 O4 173.4(2) . .
O6 Mo3 O4 79.77(18) . .
O5 Mo3 O4 82.27(18) . .
O9 Mo3 O4 77.11(18) . .
O14 Mo3 O4 82.07(19) . .
O18 Mo3 Mo4 98.8(2) . .
O6 Mo3 Mo4 48.52(14) . .
O5 Mo3 Mo4 48.18(14) . .
O9 Mo3 Mo4 132.67(14) . .
O14 Mo3 Mo4 133.90(15) . .
O4 Mo3 Mo4 87.81(11) . .
O24 Mo4 O5 105.6(2) . .
O24 Mo4 O6 101.7(2) . .
O5 Mo4 O6 95.8(2) . .
O24 Mo4 O13 95.7(2) . .
O5 Mo4 O13 157.2(2) . .
O6 Mo4 O13 87.6(2) . .
O24 Mo4 O10 92.5(2) . .
O5 Mo4 O10 85.81(19) . .
O6 Mo4 O10 164.7(2) . .
O13 Mo4 O10 85.27(19) . .
O24 Mo4 O7 169.2(2) . .
O5 Mo4 O7 83.06(19) . .
O6 Mo4 O7 83.69(19) . .
O13 Mo4 O7 74.92(18) . .
O10 Mo4 O7 81.42(18) . .
O24 Mo4 Mo3 99.19(18) . .
O5 Mo4 Mo3 48.99(14) . .
O6 Mo4 Mo3 48.83(14) . .
O13 Mo4 Mo3 135.87(14) . .
O10 Mo4 Mo3 134.80(13) . .
O7 Mo4 Mo3 91.44(12) . .
O24 Mo4 Li1 133.1(3) . 3_755
O5 Mo4 Li1 119.5(3) . 3_755
O6 Mo4 Li1 86.8(2) . 3_755
O13 Mo4 Li1 38.0(3) . 3_755
O10 Mo4 Li1 79.2(2) . 3_755
O7 Mo4 Li1 37.0(2) . 3_755
Mo3 Mo4 Li1 119.4(2) . 3_755
O1 P1 O7 109.3(3) 3_755 .
O1 P1 O4 111.1(3) 3_755 .
O7 P1 O4 111.4(3) . .
O1 P1 C3 107.5(3) 3_755 .
O7 P1 C3 108.3(3) . .
O4 P1 C3 109.2(3) . .
O1 P1 Li1 36.9(3) 3_755 .
O7 P1 Li1 87.5(3) . .
O4 P1 Li1 148.0(3) . .
C3 P1 Li1 87.4(3) . .
O19 P2 O11 111.5(3) . .
O19 P2 O10 111.2(3) . .
O11 P2 O10 107.7(3) . .
O19 P2 C1 110.8(3) . .
O11 P2 C1 107.6(3) . .
O10 P2 C1 107.9(3) . .
O21 P3 O23 115.6(3) . .
O21 P3 O25 110.9(3) . .
O23 P3 O25 103.5(3) . .
O21 P3 C3 110.1(3) . .
O23 P3 C3 109.5(3) . .
O25 P3 C3 106.8(4) . .
O21 P3 Li2 87.1(5) . 2_755
O23 P3 Li2 29.5(5) . 2_755
O25 P3 Li2 123.6(5) . 2_755
C3 P3 Li2 116.4(5) . 2_755
O20 P4 O15 112.3(3) . .
O20 P4 O13 112.1(3) . .
O15 P4 O13 106.9(3) . .
O20 P4 C1 111.3(4) . .
O15 P4 C1 107.3(3) . .
O13 P4 C1 106.5(3) . .
O20 P4 Li1 131.5(3) . 3_755
O15 P4 Li1 69.0(3) . 3_755
O13 P4 Li1 38.2(3) . 3_755
C1 P4 Li1 114.1(3) . 3_755
O20 P4 Li7 34.7(8) . .
O15 P4 Li7 114.3(8) . .
O13 P4 Li7 79.2(8) . .
C1 P4 Li7 134.2(8) . .
Li1 P4 Li7 98.3(8) 3_755 .
O22 P5 O12 112.4(3) . .
O22 P5 O14 111.2(3) . 3_755
O12 P5 O14 108.0(3) . 3_755
O22 P5 C2 110.3(4) . .
O12 P5 C2 106.6(4) . .
O14 P5 C2 108.2(3) 3_755 .
O26 P6 O9 110.9(3) . 3_755
O26 P6 O17 111.0(3) . .
O9 P6 O17 110.5(3) 3_755 .
O26 P6 C2 110.6(4) . .
O9 P6 C2 107.2(3) 3_755 .
O17 P6 C2 106.4(4) . .
O26 P6 Li2 26.2(5) . 3_755
O9 P6 Li2 84.8(5) 3_755 3_755
O17 P6 Li2 119.9(5) . 3_755
C2 P6 Li2 124.2(5) . 3_755
P4 C1 P2 111.3(4) . .
P4 C1 H3 112(4) . .
P2 C1 H3 109(4) . .
P4 C1 H6 110(5) . .
P2 C1 H6 110(5) . .
H3 C1 H6 103(6) . .
P5 C2 P6 112.7(4) . .
P5 C2 H2 103(6) . .
P6 C2 H2 113(6) . .
P5 C2 H5 105(6) . .
P6 C2 H5 111(6) . .
H2 C2 H5 111(8) . .
P3 C3 P1 114.9(4) . .
P3 C3 H1 115(5) . .
P1 C3 H1 101(5) . .
P3 C3 H4 110(4) . .
P1 C3 H4 109(4) . .
H1 C3 H4 106(7) . .
P1 O1 Li1 115.7(4) 3_755 3_755
P1 O1 Mo2 122.1(3) 3_755 .
Li1 O1 Mo2 111.9(4) 3_755 .
Mo1 O2 Mo2 83.13(19) . .
P1 O4 Mo3 116.0(3) . .
P1 O4 Mo1 116.0(3) . 3_755
Mo3 O4 Mo1 126.48(19) . 3_755
Mo4 O5 Mo3 82.84(19) . .
Mo4 O6 Mo3 82.65(19) . .
P1 O7 Li1 132.5(5) . 3_755
P1 O7 Mo4 123.4(3) . .
Li1 O7 Mo4 99.2(4) 3_755 .
Mo1 O8 Mo2 82.70(19) . .
P6 O9 Mo3 136.6(3) 3_755 .
P2 O10 Mo4 128.9(3) . .
P2 O11 Mo2 132.3(3) . .
P5 O12 Mo1 136.2(3) . .
P4 O13 Li1 113.8(4) . 3_755
P4 O13 Mo4 129.5(3) . .
Li1 O13 Mo4 102.5(4) 3_755 .
P5 O14 Mo3 135.7(3) 3_755 .
P4 O15 Mo2 130.2(3) . .
P6 O17 Mo1 134.7(3) . .
P2 O19 Li4 132.2(7) . 2_645
P4 O20 Li6 143.2(12) . .
P4 O20 Li7 119.9(12) . .
Li6 O20 Li7 33.5(15) . .
P3 O21 Li1 132.4(5) . .
P5 O22 Li4 142.2(10) . .
P3 O23 Li2 128.4(8) . 2_755
P3 O25 H7 121(8) . .
P6 O26 Li2 132.6(8) . 3_755
Li5 OW1 Li4 114.0(10) 4 4_565
Li2 OW2 Li7 125.5(14) 2_755 3_755
Li7 OW3 Li6 32.8(14) 4_656 4_656
Li7 OW4 Li6 30.5(14) 4_656 4_656
Li5 OW9 Li3 145.0(13) . .
Li3 OW10 Li6 168.7(17) 4 .
H8 N1 H9 100.1(7) . .
H8 N1 H10 100.0(7) . .
H9 N1 H10 98.0(7) . .
H8 N1 H11 114.9(8) . .
H9 N1 H11 126.6(8) . .
H10 N1 H11 113.0(7) . .
O21 Li1 O7 116.3(6) . 3_755
O21 Li1 O1 103.1(6) . 3_755
O7 Li1 O1 123.9(6) 3_755 3_755
O21 Li1 O13 107.4(6) . 3_755
O7 Li1 O13 83.1(5) 3_755 3_755
O1 Li1 O13 122.2(6) 3_755 3_755
O21 Li1 P1 78.6(4) . .
O7 Li1 P1 127.6(6) 3_755 .
O1 Li1 P1 27.4(2) 3_755 .
O13 Li1 P1 143.5(6) 3_755 .
O21 Li1 P4 108.2(5) . 3_755
O7 Li1 P4 106.9(5) 3_755 3_755
O1 Li1 P4 95.9(4) 3_755 3_755
O13 Li1 P4 28.1(2) 3_755 3_755
P1 Li1 P4 115.4(4) . 3_755
O21 Li1 Mo4 122.1(5) . 3_755
O7 Li1 Mo4 43.7(3) 3_755 3_755
O1 Li1 Mo4 134.0(5) 3_755 3_755
O13 Li1 Mo4 39.5(3) 3_755 3_755
P1 Li1 Mo4 159.0(4) . 3_755
P4 Li1 Mo4 63.9(2) 3_755 3_755
O21 Li1 Li1 90.4(5) . 3_755
O7 Li1 Li1 70.0(5) 3_755 3_755
O1 Li1 Li1 71.6(5) 3_755 3_755
O13 Li1 Li1 152.4(7) 3_755 3_755
P1 Li1 Li1 59.5(4) . 3_755
P4 Li1 Li1 159.8(6) 3_755 3_755
Mo4 Li1 Li1 113.1(5) 3_755 3_755
O26 Li2 OW5 116.8(12) 3_755 3_745
O26 Li2 O23 107.3(12) 3_755 2_745
OW5 Li2 O23 114.7(12) 3_745 2_745
O26 Li2 OW2 105.9(12) 3_755 2_745
OW5 Li2 OW2 106.5(12) 3_745 2_745
O23 Li2 OW2 104.5(11) 2_745 2_745
O26 Li2 P6 21.1(4) 3_755 3_755
OW5 Li2 P6 100.4(9) 3_745 3_755
O23 Li2 P6 128.3(10) 2_745 3_755
OW2 Li2 P6 100.0(9) 2_745 3_755
O26 Li2 P3 118.8(10) 3_755 2_745
OW5 Li2 P3 117.8(10) 3_745 2_745
O23 Li2 P3 22.1(4) 2_745 2_745
OW2 Li2 P3 82.9(8) 2_745 2_745
P6 Li2 P3 139.2(8) 3_755 2_745
OW10 Li3 OW9 92.0(13) 4_656 .
O22 Li4 OW6 118.1(10) . 4_666
O22 Li4 O19 108.6(9) . 2_655
OW6 Li4 O19 119.1(13) 4_666 2_655
O22 Li4 OW1 97.0(12) . 4_666
OW6 Li4 OW1 95.4(9) 4_666 4_666
O19 Li4 OW1 116.0(11) 2_655 4_666
OW9 Li5 OW8 141.7(19) . 2_645
OW9 Li5 OW7 100.7(14) . .
OW8 Li5 OW7 98.8(15) 2_645 .
OW9 Li5 OW1 117.1(15) . 4_656
OW8 Li5 OW1 93.8(12) 2_645 4_656
OW7 Li5 OW1 94.0(14) . 4_656
Li7 Li6 O20 82(3) . .
Li7 Li6 OW10 167(4) . .
O20 Li6 OW10 110.8(19) . .
Li7 Li6 OW3 72(3) . 4
O20 Li6 OW3 102.4(17) . 4
OW10 Li6 OW3 107.0(18) . 4
Li7 Li6 OW4 61(3) . 4
O20 Li6 OW4 111.8(18) . 4
OW10 Li6 OW4 109.1(17) . 4
OW3 Li6 OW4 115.5(17) 4 4
Li6 Li7 OW4 88(3) . 4
Li6 Li7 OW3 75(3) . 4
OW4 Li7 OW3 131(2) 4 4
Li6 Li7 O20 65(3) . .
OW4 Li7 O20 117(2) 4 .
OW3 Li7 O20 97.4(18) 4 .
Li6 Li7 OW2 173(4) . 3_755
OW4 Li7 OW2 98.2(18) 4 3_755
OW3 Li7 OW2 101.5(19) 4 3_755
O20 Li7 OW2 111(2) . 3_755
Li6 Li7 P4 86(3) . .
OW4 Li7 P4 105.6(16) 4 .
OW3 Li7 P4 118.2(17) 4 .
O20 Li7 P4 25.4(6) . .
OW2 Li7 P4 91.3(14) 3_755 .

loop_
_geom_bond_atom_site_label_1
_geom_bond_atom_site_label_2
_geom_bond_distance
_geom_bond_site_symmetry_2
Mo1 O16 1.678(5) .
Mo1 O2 1.931(5) .
Mo1 O8 1.938(5) .
Mo1 O17 2.066(5) .
Mo1 O12 2.081(5) .
Mo1 O4 2.505(5) 3_755
Mo1 Mo2 2.5631(9) .
Mo2 O3 1.685(5) .
Mo2 O2 1.932(5) .
Mo2 O8 1.941(5) .
Mo2 O15 2.099(5) .
Mo2 O11 2.104(5) .
Mo2 O1 2.274(5) .
Mo3 O18 1.672(5) .
Mo3 O6 1.949(5) .
Mo3 O5 1.953(5) .
Mo3 O9 2.052(5) .
Mo3 O14 2.069(5) .
Mo3 O4 2.494(5) .
Mo3 Mo4 2.5684(9) .
Mo4 O24 1.692(5) .
Mo4 O5 1.929(5) .
Mo4 O6 1.940(5) .
Mo4 O13 2.100(5) .
Mo4 O10 2.109(5) .
Mo4 O7 2.260(5) .
Mo4 Li1 3.226(12) 3_755
P1 O1 1.534(5) 3_755
P1 O7 1.534(5) .
P1 O4 1.543(5) .
P1 C3 1.810(7) .
P1 Li1 3.005(12) .
P2 O19 1.497(5) .
P2 O11 1.534(5) .
P2 O10 1.547(5) .
P2 C1 1.805(8) .
P3 O21 1.503(5) .
P3 O23 1.502(5) .
P3 O25 1.582(6) .
P3 C3 1.792(8) .
P3 Li2 3.12(2) 2_755
P4 O20 1.491(6) .
P4 O15 1.535(5) .
P4 O13 1.549(5) .
P4 C1 1.801(8) .
P4 Li1 3.014(12) 3_755
P4 Li7 3.01(4) .
P5 O22 1.502(5) .
P5 O12 1.535(6) .
P5 O14 1.534(5) 3_755
P5 C2 1.785(8) .
P6 O26 1.491(5) .
P6 O9 1.533(5) 3_755
P6 O17 1.542(6) .
P6 C2 1.806(8) .
P6 Li2 3.04(2) 3_755
C1 H3 0.97(8) .
C1 H6 0.90(2) .
C2 H2 0.90(2) .
C2 H5 0.89(9) .
C3 H1 0.91(9) .
C3 H4 0.93(8) .
O1 P1 1.534(5) 3_755
O1 Li1 2.002(13) 3_755
O4 Mo1 2.505(5) 3_755
O7 Li1 1.968(13) 3_755
O9 P6 1.533(5) 3_755
O13 Li1 2.036(13) 3_755
O14 P5 1.534(5) 3_755
O19 Li4 1.942(18) 2_645
O20 Li6 1.81(4) .
O20 Li7 1.98(4) .
O21 Li1 1.940(12) .
O22 Li4 1.889(18) .
O23 Li2 1.96(2) 2_755
O25 H7 0.90(2) .
O26 Li2 1.83(2) 3_755
OW1 Li5 2.19(3) 4
OW1 Li4 2.23(3) 4_565
OW2 Li2 1.99(3) 2_755
OW2 Li7 2.01(4) 3_755
OW3 Li7 1.94(4) 4_656
OW3 Li6 1.97(4) 4_656
OW4 Li7 1.91(4) 4_656
OW4 Li6 2.17(4) 4_656
OW5 Li2 1.95(2) 3_745
OW6 Li4 1.93(2) 4_565
OW7 Li5 2.06(4) .
OW8 Li5 1.88(3) 2_655
OW9 Li5 1.86(3) .
OW9 Li3 2.14(3) .
OW10 Li3 1.84(3) 4
OW10 Li6 1.92(4) .
N1 H8 0.885(7) .
N1 H9 0.900(7) .
N1 H10 0.916(8) .
N1 H11 0.887(7) .
Li1 O7 1.968(13) 3_755
Li1 O1 2.002(13) 3_755
Li1 O13 2.036(13) 3_755
Li1 P4 3.014(12) 3_755
Li1 Mo4 3.226(12) 3_755
Li1 Li1 3.42(3) 3_755
Li2 O26 1.83(2) 3_755
Li2 OW5 1.95(2) 3_745
Li2 O23 1.96(2) 2_745
Li2 OW2 1.99(3) 2_745
Li2 P6 3.04(2) 3_755
Li2 P3 3.12(2) 2_745
Li3 OW10 1.84(3) 4_656
Li4 OW6 1.93(2) 4_666
Li4 O19 1.942(18) 2_655
Li4 OW1 2.23(3) 4_666
Li5 OW8 1.88(3) 2_645
Li5 OW1 2.19(3) 4_656
Li6 Li7 1.10(5) .
Li6 OW3 1.97(4) 4
Li6 OW4 2.17(4) 4
Li7 OW4 1.91(4) 4
Li7 OW3 1.94(4) 4
Li7 OW2 2.01(4) 3_755
